data_4326472
loop_
_publ_author_name
'Jyotsna Chaturvedi'
'Suryabhan Singh'
'Subrato Bhattacharya'
'Heinrich N\"oth'

_publ_contact_author_address 'Lab No. 13, Departement of chemistry, BHU, Varanasi-221005'
_publ_contact_author_email s_bhatt@bhu.ac.in
_publ_contact_author_name 'Dr. S.Bhattacharya'
_publ_section_title
;
 The Chemistry of Cadmium-Thiocarboxylate Derivatives: Synthesis,
 Structural Features, and Application As Single Source Precursors for
 Ternary Sulfides
;
_journal_name_full 'Inorganic Chemistry'
_journal_page_first 10056
_journal_page_last 10069
_journal_paper_doi 10.1021/ic200927w
_journal_volume 50
_journal_year 2011
_chemical_formula_sum 'C51 H38.75 Cd Cu O3 P2 S6'
_chemical_formula_weight 1129.81
_space_group_IT_number 14
_symmetry_cell_setting monoclinic
_symmetry_Int_Tables_number 14
_symmetry_space_group_name_Hall '-P 2yn'
_symmetry_space_group_name_H-M 'P 1 21/n 1'
_atom_sites_solution_hydrogens geom
_atom_sites_solution_primary direct
_atom_sites_solution_secondary difmap
_audit_creation_method SHELXL-97
_cell_angle_alpha 90.000(5)
_cell_angle_beta 95.538(5)
_cell_angle_gamma 90.000(5)
_cell_formula_units_Z 4
_cell_length_a 12.660(5)
_cell_length_b 17.532(5)
_cell_length_c 22.631(5)
_cell_measurement_temperature 293(2)
_cell_volume 5000(3)
_computing_structure_refinement 'SHELXL-97 (Sheldrick, 1997)'
_diffrn_ambient_temperature 293(2)
_diffrn_measured_fraction_theta_full 0.995
_diffrn_measured_fraction_theta_max 0.820
_diffrn_radiation_monochromator graphite
_diffrn_radiation_type MoK\a
_diffrn_radiation_wavelength 0.71073
_diffrn_reflns_av_R_equivalents 0.0369
_diffrn_reflns_av_sigmaI/netI 0.0685
_diffrn_reflns_limit_h_max 16
_diffrn_reflns_limit_h_min -15
_diffrn_reflns_limit_k_max 23
_diffrn_reflns_limit_k_min -22
_diffrn_reflns_limit_l_max 30
_diffrn_reflns_limit_l_min -21
_diffrn_reflns_number 23480
_diffrn_reflns_theta_full 25.00
_diffrn_reflns_theta_max 29.35
_diffrn_reflns_theta_min 3.44
_diffrn_source 'fine-focus sealed tube'
_exptl_absorpt_coefficient_mu 1.207
_exptl_absorpt_correction_T_max 1.00000
_exptl_absorpt_correction_T_min 0.66325
_exptl_absorpt_correction_type multi-scan
_exptl_crystal_colour 'Light yellow'
_exptl_crystal_density_diffrn 1.501
_exptl_crystal_description rectangular
_exptl_crystal_F_000 2287
_exptl_crystal_recrystallization_method 'chloroform and toluene'
_exptl_crystal_size_max 0.43
_exptl_crystal_size_mid 0.41
_exptl_crystal_size_min 0.39
_refine_diff_density_max 1.449
_refine_diff_density_min -1.129
_refine_diff_density_rms 0.100
_refine_ls_extinction_method none
_refine_ls_goodness_of_fit_ref 1.037
_refine_ls_hydrogen_treatment constr
_refine_ls_matrix_type full
_refine_ls_number_parameters 544
_refine_ls_number_reflns 11268
_refine_ls_number_restraints 44
_refine_ls_restrained_S_all 1.050
_refine_ls_R_factor_all 0.1346
_refine_ls_R_factor_gt 0.0807
_refine_ls_shift/su_max 0.001
_refine_ls_shift/su_mean 0.000
_refine_ls_structure_factor_coef Fsqd
_refine_ls_weighting_details 'calc w=1/[\s^2^(Fo^2^)+(0.0784P)^2^+15.8301P] where P=(Fo^2^+2Fc^2^)/3'
_refine_ls_weighting_scheme calc
_refine_ls_wR_factor_gt 0.1840
_refine_ls_wR_factor_ref 0.2222
_reflns_number_gt 6558
_reflns_number_total 11268
_reflns_threshold_expression >2sigma(I)
_cod_data_source_file ic200927w_si_010.cif
_cod_data_source_block cd-cutta1
_cod_original_sg_symbol_H-M 'P 21/n'
_cod_database_code 4326472

loop_
_symmetry_equiv_pos_as_xyz
'x, y, z'
'-x+1/2, y+1/2, -z+1/2'
'-x, -y, -z'
'x-1/2, -y-1/2, z-1/2'

loop_
_atom_site_label
_atom_site_type_symbol
_atom_site_fract_x
_atom_site_fract_y
_atom_site_fract_z
_atom_site_U_iso_or_equiv
_atom_site_adp_type
_atom_site_occupancy
_atom_site_symmetry_multiplicity
_atom_site_calc_flag
_atom_site_refinement_flags
_atom_site_disorder_assembly
_atom_site_disorder_group
S2 S 1.1057(5) 0.1968(3) 0.14859(18) 0.1274(15) Uani 0.751(4) 1 d PD A 1
C2 C 0.9775(9) 0.1992(6) 0.1660(5) 0.1274(15) Uani 0.751(4) 1 d PD A 1
C3 C 0.9110(15) 0.2041(8) 0.1117(6) 0.1274(15) Uani 0.751(4) 1 d PD A 1
H3 H 0.8375 0.2085 0.1079 0.153 Uiso 0.751(4) 1 calc PR A 1
C4 C 0.9691(17) 0.2012(10) 0.0695(8) 0.1274(15) Uani 0.751(4) 1 d PD A 1
H4 H 0.9344 0.2003 0.0313 0.153 Uiso 0.751(4) 1 calc PR A 1
C5 C 1.0761(16) 0.1993(10) 0.0738(6) 0.1274(15) Uani 0.751(4) 1 d PD A 1
H5 H 1.1215 0.1994 0.0438 0.153 Uiso 0.751(4) 1 calc PR A 1
C3A C 1.055(3) 0.211(2) 0.1283(18) 0.1274(15) Uani 0.249(4) 1 d PD A 2
H3A H 1.1258 0.2174 0.1429 0.153 Uiso 0.249(4) 1 calc PR A 2
C2A C 0.9775(9) 0.1992(6) 0.1660(5) 0.1274(15) Uani 0.249(4) 1 d PD A 2
S2A S 0.8510(12) 0.1961(8) 0.1271(5) 0.1274(15) Uani 0.249(4) 1 d PD A 2
C5A C 0.920(4) 0.193(3) 0.0697(19) 0.1274(15) Uani 0.249(4) 1 d PD A 2
H5A H 0.8831 0.1774 0.0343 0.153 Uiso 0.249(4) 1 calc PR A 2
C4A C 1.024(4) 0.212(3) 0.067(2) 0.1274(15) Uani 0.249(4) 1 d PD A 2
H4A H 1.0623 0.2218 0.0349 0.153 Uiso 0.249(4) 1 calc PR A 2
S4 S 0.6579(2) -0.0252(2) 0.40652(16) 0.0837(8) Uani 0.751(4) 1 d PD A 3
C7 C 0.7886(6) -0.0065(5) 0.4213(4) 0.0837(8) Uani 0.751(4) 1 d PD A 3
C8 C 0.8262(10) -0.0669(7) 0.4563(6) 0.0837(8) Uani 0.751(4) 1 d PD A 3
H8 H 0.8961 -0.0684 0.4731 0.100 Uiso 0.751(4) 1 calc PR A 3
C9 C 0.7584(9) -0.1231(8) 0.4652(6) 0.0837(8) Uani 0.751(4) 1 d PD A 3
H9 H 0.7749 -0.1672 0.4870 0.100 Uiso 0.751(4) 1 calc PR A 3
C10 C 0.6639(9) -0.1059(7) 0.4381(6) 0.0837(8) Uani 0.751(4) 1 d PD A 3
H10 H 0.6060 -0.1386 0.4376 0.100 Uiso 0.751(4) 1 calc PR A 3
C8A C 0.688(2) -0.0468(19) 0.4274(15) 0.0837(8) Uani 0.249(4) 1 d PD A 4
H8A H 0.6231 -0.0265 0.4117 0.100 Uiso 0.249(4) 1 calc PR A 4
C7A C 0.7886(6) -0.0065(5) 0.4213(4) 0.0837(8) Uani 0.249(4) 1 d PD A 4
S4A S 0.8651(7) -0.0647(6) 0.4582(5) 0.0837(8) Uani 0.249(4) 1 d PD A 4
C10A C 0.800(2) -0.1379(15) 0.4762(16) 0.0837(8) Uani 0.249(4) 1 d PD A 4
H10A H 0.8261 -0.1827 0.4940 0.100 Uiso 0.249(4) 1 calc PR A 4
C9A C 0.6926(17) -0.119(2) 0.4587(16) 0.0837(8) Uani 0.249(4) 1 d PD A 4
H9A H 0.6342 -0.1481 0.4663 0.100 Uiso 0.249(4) 1 calc PR A 4
S6 S 1.1803(3) 0.3810(2) 0.51976(17) 0.0992(10) Uani 0.751(4) 1 d PD A 5
C12 C 1.0494(7) 0.3695(6) 0.4998(4) 0.0992(10) Uani 0.751(4) 1 d PD A 5
C13 C 0.9990(12) 0.4157(8) 0.5384(6) 0.0992(10) Uani 0.751(4) 1 d PD A 5
H13 H 0.9254 0.4188 0.5360 0.119 Uiso 0.751(4) 1 calc PR A 5
C14 C 1.0584(12) 0.4549(10) 0.5782(7) 0.0992(10) Uani 0.751(4) 1 d PD A 5
H14 H 1.0324 0.4873 0.6060 0.119 Uiso 0.751(4) 1 calc PR A 5
C15 C 1.1592(12) 0.4424(10) 0.5735(7) 0.0992(10) Uani 0.751(4) 1 d PD A 5
H15 H 1.2135 0.4654 0.5978 0.119 Uiso 0.751(4) 1 calc PR A 5
C13A C 1.144(2) 0.402(2) 0.5309(16) 0.0992(10) Uani 0.249(4) 1 d PD A 6
C12A C 1.0494(7) 0.3695(6) 0.4998(4) 0.0992(10) Uani 0.249(4) 1 d PD A 6
S6A S 0.9559(9) 0.4120(8) 0.5348(6) 0.0992(10) Uani 0.249(4) 1 d PD A 6
C15A C 1.025(2) 0.464(3) 0.5838(18) 0.0992(10) Uani 0.249(4) 1 d PD A 6
H15A H 0.9977 0.4951 0.6116 0.119 Uiso 0.249(4) 1 calc PR A 6
C14A C 1.132(2) 0.454(3) 0.578(2) 0.0992(10) Uani 0.249(4) 1 d PD A 6
H14A H 1.1868 0.4771 0.6014 0.119 Uiso 0.249(4) 1 calc PR A 6
S3 S 0.97179(14) 0.07290(11) 0.40784(7) 0.0555(4) Uani 1 1 d . A .
S1 S 1.0530(3) 0.17700(13) 0.27817(10) 0.0928(8) Uani 1 1 d . A .
Cd1 Cd 0.92963(6) 0.20594(3) 0.36129(3) 0.0764(2) Uani 1 1 d . . .
Cu1 Cu 1.03628(6) 0.03892(5) 0.31601(3) 0.0478(2) Uani 1 1 d . . .
P2 P 1.21525(12) 0.01750(9) 0.33805(7) 0.0389(3) Uani 1 1 d . . .
P1 P 0.93248(12) -0.04570(9) 0.25918(7) 0.0412(4) Uani 1 1 d . . .
S5 S 0.8834(2) 0.31427(13) 0.42427(12) 0.0881(7) Uani 1 1 d . A .
C49 C 1.3245(7) -0.0776(7) 0.1668(5) 0.094(3) Uani 1 1 d . . .
H49 H 1.3429 -0.0966 0.1308 0.113 Uiso 1 1 calc R . .
O2 O 0.7764(4) 0.1141(3) 0.3778(2) 0.0743(15) Uani 1 1 d . A .
O3 O 1.0812(5) 0.2774(3) 0.4296(3) 0.0855(18) Uani 1 1 d . A .
O1 O 0.8655(5) 0.2189(3) 0.2482(3) 0.094(2) Uani 1 1 d . A .
C40 C 1.3044(5) 0.0984(3) 0.3580(2) 0.0406(13) Uani 1 1 d . . .
C16 C 0.9458(5) -0.0510(4) 0.1801(2) 0.0435(14) Uani 1 1 d . . .
C46 C 1.2691(5) -0.0217(4) 0.2728(3) 0.0458(14) Uani 1 1 d . . .
C23 C 0.7498(6) 0.0366(5) 0.2536(3) 0.0613(18) Uani 1 1 d . . .
H23 H 0.7962 0.0779 0.2556 0.074 Uiso 1 1 calc R . .
C41 C 1.4120(5) 0.0965(4) 0.3511(3) 0.0532(16) Uani 1 1 d . . .
H41 H 1.4409 0.0535 0.3348 0.064 Uiso 1 1 calc R . .
C17 C 0.8769(6) -0.0932(5) 0.1415(3) 0.066(2) Uani 1 1 d . . .
H17 H 0.8208 -0.1191 0.1560 0.080 Uiso 1 1 calc R . .
C6 C 0.8334(5) 0.0617(4) 0.4004(3) 0.0496(16) Uani 1 1 d . . .
C29 C 0.9234(6) -0.1729(5) 0.3336(3) 0.067(2) Uani 1 1 d . . .
H29 H 0.8742 -0.1449 0.3526 0.080 Uiso 1 1 calc R . .
C34 C 1.2473(5) -0.0524(4) 0.3971(3) 0.0504(15) Uani 1 1 d . . .
C22 C 0.7884(5) -0.0367(4) 0.2578(3) 0.0494(15) Uani 1 1 d . . .
C45 C 1.2633(6) 0.1631(4) 0.3822(3) 0.0542(17) Uani 1 1 d . . .
H45 H 1.1914 0.1657 0.3872 0.065 Uiso 1 1 calc R . .
C18 C 0.8905(7) -0.0971(5) 0.0820(3) 0.070(2) Uani 1 1 d . . .
H18 H 0.8433 -0.1253 0.0567 0.083 Uiso 1 1 calc R . .
C47 C 1.2892(6) -0.0981(4) 0.2654(4) 0.0629(19) Uani 1 1 d . . .
H47 H 1.2836 -0.1318 0.2967 0.075 Uiso 1 1 calc R . .
C43 C 1.4345(7) 0.2218(5) 0.3916(3) 0.071(2) Uani 1 1 d . . .
H43 H 1.4782 0.2631 0.4024 0.085 Uiso 1 1 calc R . .
C27 C 0.7185(5) -0.0970(5) 0.2562(4) 0.073(2) Uani 1 1 d . . .
H27 H 0.7445 -0.1465 0.2607 0.087 Uiso 1 1 calc R . .
C28 C 0.9641(5) -0.1430(4) 0.2838(3) 0.0443(14) Uani 1 1 d . . .
C51 C 1.2776(5) 0.0279(5) 0.2252(3) 0.0584(18) Uani 1 1 d . . .
H51 H 1.2647 0.0798 0.2294 0.070 Uiso 1 1 calc R . .
C33 C 1.0367(6) -0.1866(4) 0.2567(3) 0.0568(17) Uani 1 1 d . . .
H33 H 1.0644 -0.1682 0.2229 0.068 Uiso 1 1 calc R . .
C48 C 1.3176(7) -0.1252(6) 0.2119(5) 0.092(3) Uani 1 1 d . . .
H48 H 1.3318 -0.1768 0.2074 0.111 Uiso 1 1 calc R . .
C39 C 1.3439(6) -0.0565(5) 0.4313(4) 0.074(2) Uani 1 1 d . . .
H39 H 1.3977 -0.0228 0.4237 0.089 Uiso 1 1 calc R . .
C11 C 1.0146(7) 0.3177(4) 0.4511(3) 0.0593(18) Uani 1 1 d . . .
C50 C 1.3051(6) -0.0003(6) 0.1722(3) 0.079(3) Uani 1 1 d . . .
H50 H 1.3106 0.0323 0.1402 0.094 Uiso 1 1 calc R . .
C44 C 1.3295(7) 0.2246(4) 0.3991(3) 0.068(2) Uani 1 1 d . . .
H44 H 1.3014 0.2678 0.4155 0.082 Uiso 1 1 calc R . .
C35 C 1.1682(6) -0.1012(4) 0.4110(3) 0.065(2) Uani 1 1 d . . .
H35 H 1.1016 -0.0984 0.3898 0.079 Uiso 1 1 calc R . .
C42 C 1.4761(6) 0.1566(5) 0.3679(3) 0.065(2) Uani 1 1 d . . .
H42 H 1.5483 0.1540 0.3634 0.078 Uiso 1 1 calc R . .
C36 C 1.1865(8) -0.1545(5) 0.4562(4) 0.081(2) Uani 1 1 d . . .
H36 H 1.1326 -0.1875 0.4650 0.097 Uiso 1 1 calc R . .
C32 C 1.0688(8) -0.2576(5) 0.2794(4) 0.083(3) Uani 1 1 d . . .
H32 H 1.1181 -0.2859 0.2608 0.099 Uiso 1 1 calc R . .
C37 C 1.2838(8) -0.1584(5) 0.4877(4) 0.082(3) Uani 1 1 d . . .
H37 H 1.2965 -0.1950 0.5173 0.098 Uiso 1 1 calc R . .
C25 C 0.5718(7) -0.0122(8) 0.2441(4) 0.094(3) Uani 1 1 d . . .
H25 H 0.4989 -0.0042 0.2398 0.113 Uiso 1 1 calc R . .
C21 C 1.0258(7) -0.0123(5) 0.1577(3) 0.077(2) Uani 1 1 d . . .
H21 H 1.0709 0.0181 0.1825 0.093 Uiso 1 1 calc R . .
C30 C 0.9550(8) -0.2442(6) 0.3553(4) 0.088(3) Uani 1 1 d . . .
H30 H 0.9259 -0.2637 0.3884 0.106 Uiso 1 1 calc R . .
C24 C 0.6388(7) 0.0489(6) 0.2463(4) 0.083(3) Uani 1 1 d . . .
H24 H 0.6117 0.0982 0.2432 0.100 Uiso 1 1 calc R . .
C19 C 0.9716(8) -0.0605(5) 0.0604(3) 0.081(3) Uani 1 1 d . . .
H19 H 0.9810 -0.0639 0.0203 0.097 Uiso 1 1 calc R . .
C26 C 0.6099(6) -0.0848(7) 0.2479(4) 0.093(3) Uani 1 1 d . . .
H26 H 0.5633 -0.1260 0.2450 0.112 Uiso 1 1 calc R . .
C38 C 1.3624(8) -0.1093(6) 0.4764(4) 0.090(3) Uani 1 1 d . . .
H38 H 1.4280 -0.1113 0.4988 0.109 Uiso 1 1 calc R . .
C31 C 1.0282(9) -0.2860(5) 0.3290(5) 0.091(3) Uani 1 1 d . . .
H31 H 1.0504 -0.3332 0.3444 0.110 Uiso 1 1 calc R . .
C1 C 0.9522(9) 0.1979(5) 0.2265(5) 0.093(3) Uani 1 1 d . . .
C20 C 1.0408(9) -0.0179(7) 0.0979(4) 0.105(4) Uani 1 1 d . . .
H20 H 1.0975 0.0071 0.0831 0.126 Uiso 1 1 calc R . .

loop_
_atom_site_aniso_label
_atom_site_aniso_U_11
_atom_site_aniso_U_22
_atom_site_aniso_U_33
_atom_site_aniso_U_23
_atom_site_aniso_U_13
_atom_site_aniso_U_12
S2 0.207(5) 0.101(2) 0.081(2) 0.0059(18) 0.043(2) -0.032(3)
C2 0.207(5) 0.101(2) 0.081(2) 0.0059(18) 0.043(2) -0.032(3)
C3 0.207(5) 0.101(2) 0.081(2) 0.0059(18) 0.043(2) -0.032(3)
C4 0.207(5) 0.101(2) 0.081(2) 0.0059(18) 0.043(2) -0.032(3)
C5 0.207(5) 0.101(2) 0.081(2) 0.0059(18) 0.043(2) -0.032(3)
C3A 0.207(5) 0.101(2) 0.081(2) 0.0059(18) 0.043(2) -0.032(3)
C2A 0.207(5) 0.101(2) 0.081(2) 0.0059(18) 0.043(2) -0.032(3)
S2A 0.207(5) 0.101(2) 0.081(2) 0.0059(18) 0.043(2) -0.032(3)
C5A 0.207(5) 0.101(2) 0.081(2) 0.0059(18) 0.043(2) -0.032(3)
C4A 0.207(5) 0.101(2) 0.081(2) 0.0059(18) 0.043(2) -0.032(3)
S4 0.0542(15) 0.096(2) 0.101(2) -0.0140(15) 0.0082(13) -0.0149(14)
C7 0.0542(15) 0.096(2) 0.101(2) -0.0140(15) 0.0082(13) -0.0149(14)
C8 0.0542(15) 0.096(2) 0.101(2) -0.0140(15) 0.0082(13) -0.0149(14)
C9 0.0542(15) 0.096(2) 0.101(2) -0.0140(15) 0.0082(13) -0.0149(14)
C10 0.0542(15) 0.096(2) 0.101(2) -0.0140(15) 0.0082(13) -0.0149(14)
C8A 0.0542(15) 0.096(2) 0.101(2) -0.0140(15) 0.0082(13) -0.0149(14)
C7A 0.0542(15) 0.096(2) 0.101(2) -0.0140(15) 0.0082(13) -0.0149(14)
S4A 0.0542(15) 0.096(2) 0.101(2) -0.0140(15) 0.0082(13) -0.0149(14)
C10A 0.0542(15) 0.096(2) 0.101(2) -0.0140(15) 0.0082(13) -0.0149(14)
C9A 0.0542(15) 0.096(2) 0.101(2) -0.0140(15) 0.0082(13) -0.0149(14)
S6 0.119(3) 0.095(2) 0.0834(18) -0.0181(15) 0.0120(18) -0.025(2)
C12 0.119(3) 0.095(2) 0.0834(18) -0.0181(15) 0.0120(18) -0.025(2)
C13 0.119(3) 0.095(2) 0.0834(18) -0.0181(15) 0.0120(18) -0.025(2)
C14 0.119(3) 0.095(2) 0.0834(18) -0.0181(15) 0.0120(18) -0.025(2)
C15 0.119(3) 0.095(2) 0.0834(18) -0.0181(15) 0.0120(18) -0.025(2)
C13A 0.119(3) 0.095(2) 0.0834(18) -0.0181(15) 0.0120(18) -0.025(2)
C12A 0.119(3) 0.095(2) 0.0834(18) -0.0181(15) 0.0120(18) -0.025(2)
S6A 0.119(3) 0.095(2) 0.0834(18) -0.0181(15) 0.0120(18) -0.025(2)
C15A 0.119(3) 0.095(2) 0.0834(18) -0.0181(15) 0.0120(18) -0.025(2)
C14A 0.119(3) 0.095(2) 0.0834(18) -0.0181(15) 0.0120(18) -0.025(2)
S3 0.0589(10) 0.0607(11) 0.0484(9) -0.0123(8) 0.0124(7) -0.0072(9)
S1 0.163(3) 0.0576(12) 0.0581(12) 0.0025(10) 0.0107(14) -0.0061(15)
Cd1 0.1188(6) 0.0521(4) 0.0597(4) -0.0077(3) 0.0152(3) -0.0076(3)
Cu1 0.0414(4) 0.0488(5) 0.0525(4) -0.0146(4) 0.0006(3) 0.0018(4)
P2 0.0376(8) 0.0378(8) 0.0415(8) -0.0028(6) 0.0044(6) -0.0011(7)
P1 0.0371(8) 0.0433(9) 0.0427(8) -0.0095(7) 0.0010(6) 0.0008(7)
S5 0.0987(18) 0.0628(13) 0.0990(17) -0.0181(12) -0.0105(14) 0.0240(13)
C49 0.065(5) 0.137(10) 0.084(7) -0.059(7) 0.020(5) -0.006(6)
O2 0.080(4) 0.074(4) 0.068(3) -0.006(3) -0.002(3) 0.024(3)
O3 0.089(4) 0.075(4) 0.097(4) -0.032(3) 0.034(3) -0.006(3)
O1 0.094(4) 0.073(4) 0.122(5) 0.024(4) 0.040(4) 0.028(3)
C40 0.044(3) 0.043(3) 0.035(3) 0.002(2) 0.004(2) -0.012(3)
C16 0.048(3) 0.044(3) 0.037(3) -0.004(3) -0.006(3) 0.004(3)
C46 0.036(3) 0.049(4) 0.053(4) -0.012(3) 0.003(3) -0.001(3)
C23 0.051(4) 0.071(5) 0.061(4) -0.010(4) 0.000(3) 0.008(4)
C41 0.051(4) 0.055(4) 0.054(4) -0.007(3) 0.008(3) -0.009(3)
C17 0.062(5) 0.075(5) 0.061(4) -0.022(4) 0.008(3) -0.020(4)
C6 0.054(4) 0.059(4) 0.035(3) -0.016(3) 0.006(3) 0.007(3)
C29 0.070(5) 0.072(5) 0.061(4) 0.007(4) 0.014(4) -0.008(4)
C34 0.054(4) 0.050(4) 0.046(3) 0.003(3) -0.002(3) 0.001(3)
C22 0.044(3) 0.054(4) 0.050(3) -0.020(3) 0.001(3) 0.005(3)
C45 0.058(4) 0.051(4) 0.055(4) -0.015(3) 0.012(3) -0.003(3)
C18 0.081(6) 0.076(5) 0.049(4) -0.013(4) -0.004(4) -0.006(4)
C47 0.057(4) 0.052(4) 0.079(5) -0.019(4) 0.005(4) 0.001(4)
C43 0.083(6) 0.065(5) 0.064(5) -0.006(4) 0.002(4) -0.031(5)
C27 0.037(4) 0.087(6) 0.096(6) -0.036(5) 0.008(4) -0.007(4)
C28 0.043(3) 0.042(3) 0.047(3) -0.008(3) -0.002(3) -0.004(3)
C51 0.056(4) 0.071(5) 0.050(4) -0.004(3) 0.011(3) 0.009(4)
C33 0.067(4) 0.049(4) 0.053(4) -0.006(3) 0.002(3) 0.008(3)
C48 0.068(6) 0.079(7) 0.132(9) -0.053(7) 0.021(6) 0.002(5)
C39 0.062(5) 0.079(6) 0.079(5) 0.027(4) -0.005(4) -0.007(4)
C11 0.084(5) 0.043(4) 0.052(4) 0.002(3) 0.015(4) -0.002(4)
C50 0.069(5) 0.120(8) 0.049(4) -0.014(5) 0.013(4) 0.009(5)
C44 0.093(6) 0.049(4) 0.063(5) -0.013(4) 0.003(4) -0.009(4)
C35 0.055(4) 0.070(5) 0.070(5) 0.017(4) 0.003(4) -0.011(4)
C42 0.051(4) 0.079(6) 0.064(4) 0.002(4) 0.002(3) -0.020(4)
C36 0.089(6) 0.076(6) 0.080(6) 0.027(5) 0.018(5) -0.007(5)
C32 0.103(7) 0.047(4) 0.097(7) -0.007(4) -0.001(5) 0.024(5)
C37 0.103(7) 0.076(6) 0.065(5) 0.027(4) 0.010(5) 0.020(5)
C25 0.043(5) 0.156(11) 0.081(6) -0.043(6) -0.007(4) 0.012(6)
C21 0.083(6) 0.098(6) 0.049(4) 0.000(4) -0.003(4) -0.041(5)
C30 0.098(7) 0.087(7) 0.079(6) 0.026(5) 0.004(5) -0.031(6)
C24 0.067(5) 0.109(7) 0.072(5) -0.017(5) -0.002(4) 0.042(6)
C19 0.110(7) 0.092(6) 0.040(4) 0.006(4) 0.005(4) -0.024(6)
C26 0.037(4) 0.128(9) 0.115(8) -0.049(7) 0.008(4) -0.009(5)
C38 0.083(6) 0.104(8) 0.081(6) 0.034(5) -0.012(5) 0.019(6)
C31 0.123(9) 0.058(5) 0.090(7) 0.020(5) -0.004(6) 0.002(6)
C1 0.119(8) 0.045(5) 0.120(8) 0.010(5) 0.040(7) 0.007(5)
C20 0.121(8) 0.143(10) 0.053(5) 0.002(5) 0.017(5) -0.065(7)

loop_
_atom_type_symbol
_atom_type_description
_atom_type_scat_dispersion_real
_atom_type_scat_dispersion_imag
_atom_type_scat_source
C C 0.0033 0.0016 'International Tables Vol C Tables 4.2.6.8 and 6.1.1.4'
H H 0.0000 0.0000 'International Tables Vol C Tables 4.2.6.8 and 6.1.1.4'
O O 0.0106 0.0060 'International Tables Vol C Tables 4.2.6.8 and 6.1.1.4'
P P 0.1023 0.0942 'International Tables Vol C Tables 4.2.6.8 and 6.1.1.4'
S S 0.1246 0.1234 'International Tables Vol C Tables 4.2.6.8 and 6.1.1.4'
Cu Cu 0.3201 1.2651 'International Tables Vol C Tables 4.2.6.8 and 6.1.1.4'
Cd Cd -0.8075 1.2024 'International Tables Vol C Tables 4.2.6.8 and 6.1.1.4'

loop_
_geom_angle_atom_site_label_1
_geom_angle_atom_site_label_2
_geom_angle_atom_site_label_3
_geom_angle
C5 S2 C2 96.1(8)
C3 C2 C1 131.1(12)
C3 C2 S2 107.3(10)
C1 C2 S2 121.6(9)
C4 C3 C2 108.2(17)
C4 C3 H3 125.9
C2 C3 H3 125.9
C3 C4 C5 126.9(19)
C3 C4 H4 116.5
C5 C4 H4 116.5
C4 C5 S2 101.3(13)
C4 C5 H5 129.4
S2 C5 H5 129.4
C4A C3A H3A 121.2
C4A C5A S2A 128(4)
C4A C5A H5A 115.9
S2A C5A H5A 115.9
C5A C4A C3A 98(4)
C5A C4A H4A 131.1
C3A C4A H4A 131.1
C10 S4 C7 94.6(5)
C8 C7 C6 135.2(8)
C8 C7 S4 104.0(8)
C6 C7 S4 120.8(7)
C9 C8 C7 117.6(11)
C9 C8 H8 121.2
C7 C8 H8 121.2
C10 C9 C8 109.1(12)
C10 C9 H9 125.5
C8 C9 H9 125.5
C9 C10 S4 114.5(9)
C9 C10 H10 122.8
S4 C10 H10 122.8
C9A C8A H8A 121.1
C9A C10A S4A 104.1(16)
C9A C10A H10A 127.9
S4A C10A H10A 127.9
C10A C9A C8A 110(2)
C10A C9A H9A 125.1
C8A C9A H9A 125.1
C15 S6 C12 92.8(6)
C13 C12 C11 135.4(10)
C13 C12 S6 105.1(8)
C11 C12 S6 119.5(7)
C14 C13 C12 118.0(14)
C14 C13 H13 121.0
C12 C13 H13 121.0
C15 C14 C13 110.8(14)
C15 C14 H14 124.6
C13 C14 H14 124.6
C14 C15 S6 113.2(11)
C14 C15 H15 123.4
S6 C15 H15 123.4
C14A C15A S6A 109.6(18)
C14A C15A H15A 125.2
S6A C15A H15A 125.2
C15A C14A C13A 109(2)
C15A C14A H14A 125.3
C13A C14A H14A 125.3
C6 S3 Cu1 108.1(2)
C6 S3 Cd1 84.1(3)
Cu1 S3 Cd1 86.84(6)
C1 S1 Cu1 110.7(3)
C1 S1 Cd1 89.6(4)
Cu1 S1 Cd1 82.50(8)
S5 Cd1 O2 99.95(14)
S5 Cd1 S3 120.42(8)
O2 Cd1 S3 60.47(13)
S5 Cd1 S1 139.02(9)
O2 Cd1 S1 119.65(13)
S3 Cd1 S1 90.23(7)
S5 Cd1 O1 115.29(15)
O2 Cd1 O1 91.67(19)
S3 Cd1 O1 120.48(14)
S1 Cd1 O1 57.51(15)
P1 Cu1 P2 120.97(6)
P1 Cu1 S3 115.18(7)
P2 Cu1 S3 105.35(7)
P1 Cu1 S1 118.76(8)
P2 Cu1 S1 96.57(9)
S3 Cu1 S1 95.79(8)
C46 P2 C34 105.4(3)
C46 P2 C40 102.8(3)
C34 P2 C40 104.4(3)
C46 P2 Cu1 108.9(2)
C34 P2 Cu1 114.3(2)
C40 P2 Cu1 119.6(2)
C16 P1 C28 102.4(3)
C16 P1 C22 100.1(3)
C28 P1 C22 105.9(3)
C16 P1 Cu1 118.9(2)
C28 P1 Cu1 109.64(19)
C22 P1 Cu1 118.1(2)
C11 S5 Cd1 87.5(3)
C48 C49 C50 121.4(8)
C48 C49 H49 119.3
C50 C49 H49 119.3
C6 O2 Cd1 96.1(5)
C1 O1 Cd1 98.7(6)
C45 C40 C41 118.3(6)
C45 C40 P2 119.0(5)
C41 C40 P2 122.7(5)
C21 C16 C17 118.5(6)
C21 C16 P1 119.1(5)
C17 C16 P1 122.4(5)
C47 C46 C51 118.9(6)
C47 C46 P2 123.7(6)
C51 C46 P2 116.9(5)
C22 C23 C24 119.5(8)
C22 C23 H23 120.2
C24 C23 H23 120.2
C42 C41 C40 121.1(7)
C42 C41 H41 119.5
C40 C41 H41 119.5
C18 C17 C16 120.8(7)
C18 C17 H17 119.6
C16 C17 H17 119.6
O2 C6 C7 121.5(7)
O2 C6 S3 119.3(6)
C7 C6 S3 119.2(6)
C28 C29 C30 120.8(8)
C28 C29 H29 119.6
C30 C29 H29 119.6
C35 C34 C39 117.6(6)
C35 C34 P2 117.9(5)
C39 C34 P2 124.3(6)
C23 C22 C27 119.5(7)
C23 C22 P1 115.4(5)
C27 C22 P1 124.9(5)
C40 C45 C44 120.2(7)
C40 C45 H45 119.9
C44 C45 H45 119.9
C19 C18 C17 120.4(7)
C19 C18 H18 119.8
C17 C18 H18 119.8
C46 C47 C48 120.6(9)
C46 C47 H47 119.7
C48 C47 H47 119.7
C44 C43 C42 119.4(7)
C44 C43 H43 120.3
C42 C43 H43 120.3
C22 C27 C26 120.8(9)
C22 C27 H27 119.6
C26 C27 H27 119.6
C33 C28 C29 117.9(7)
C33 C28 P1 121.0(5)
C29 C28 P1 120.9(5)
C50 C51 C46 119.6(8)
C50 C51 H51 120.2
C46 C51 H51 120.2
C28 C33 C32 120.8(7)
C28 C33 H33 119.6
C32 C33 H33 119.6
C49 C48 C47 120.0(9)
C49 C48 H48 120.0
C47 C48 H48 120.0
C38 C39 C34 121.6(8)
C38 C39 H39 119.2
C34 C39 H39 119.2
O3 C11 C12 119.0(8)
O3 C11 S5 121.0(6)
C12 C11 S5 120.0(6)
C51 C50 C49 119.5(9)
C51 C50 H50 120.3
C49 C50 H50 120.3
C43 C44 C45 120.5(7)
C43 C44 H44 119.8
C45 C44 H44 119.8
C34 C35 C36 120.9(7)
C34 C35 H35 119.6
C36 C35 H35 119.6
C41 C42 C43 120.4(7)
C41 C42 H42 119.8
C43 C42 H42 119.8
C37 C36 C35 119.8(8)
C37 C36 H36 120.1
C35 C36 H36 120.1
C31 C32 C33 120.5(9)
C31 C32 H32 119.7
C33 C32 H32 119.7
C38 C37 C36 120.7(8)
C38 C37 H37 119.6
C36 C37 H37 119.6
C26 C25 C24 121.2(8)
C26 C25 H25 119.4
C24 C25 H25 119.4
C16 C21 C20 120.4(7)
C16 C21 H21 119.8
C20 C21 H21 119.8
C31 C30 C29 120.9(8)
C31 C30 H30 119.5
C29 C30 H30 119.5
C25 C24 C23 119.4(9)
C25 C24 H24 120.3
C23 C24 H24 120.3
C18 C19 C20 119.9(7)
C18 C19 H19 120.1
C20 C19 H19 120.1
C25 C26 C27 119.6(9)
C25 C26 H26 120.2
C27 C26 H26 120.2
C37 C38 C39 119.3(8)
C37 C38 H38 120.4
C39 C38 H38 120.4
C30 C31 C32 119.1(8)
C30 C31 H31 120.5
C32 C31 H31 120.5
O1 C1 C2 129.1(11)
O1 C1 S1 114.2(8)
C2 C1 S1 116.2(8)
C19 C20 C21 119.9(8)
C19 C20 H20 120.0
C21 C20 H20 120.0

loop_
_geom_bond_atom_site_label_1
_geom_bond_atom_site_label_2
_geom_bond_distance
S2 C5 1.699(13)
S2 C2 1.707(12)
C2 C3 1.424(15)
C2 C1 1.435(14)
C3 C4 1.260(15)
C3 H3 0.9300
C4 C5 1.349(16)
C4 H4 0.9300
C5 H5 0.9300
C3A C4A 1.40(2)
C3A H3A 0.9300
S2A C5A 1.631(19)
C5A C4A 1.37(2)
C5A H5A 0.9300
C4A H4A 0.9300
S4 C10 1.583(12)
S4 C7 1.689(8)
C7 C8 1.380(13)
C7 C6 1.424(11)
C8 C9 1.334(13)
C8 H8 0.9300
C9 C10 1.326(13)
C9 H9 0.9300
C10 H10 0.9300
C8A C9A 1.444(19)
C8A H8A 0.9300
S4A C10A 1.600(19)
C10A C9A 1.416(19)
C10A H10A 0.9300
C9A H9A 0.9300
S6 C15 1.665(12)
S6 C12 1.687(10)
C12 C13 1.389(14)
C12 C11 1.464(11)
C13 C14 1.311(14)
C13 H13 0.9300
C14 C15 1.309(14)
C14 H14 0.9300
C15 H15 0.9300
C13A C14A 1.42(2)
S6A C15A 1.625(19)
C15A C14A 1.373(19)
C15A H15A 0.9300
C14A H14A 0.9300
S3 C6 1.755(7)
S3 Cu1 2.3807(18)
S3 Cd1 2.594(2)
S1 C1 1.685(12)
S1 Cu1 2.583(3)
S1 Cd1 2.608(3)
Cd1 S5 2.478(2)
Cd1 O2 2.575(6)
Cd1 O1 2.618(7)
Cu1 P1 2.2925(17)
Cu1 P2 2.3033(19)
P2 C46 1.821(6)
P2 C34 1.830(6)
P2 C40 1.841(6)
P1 C16 1.817(6)
P1 C28 1.828(7)
P1 C22 1.828(6)
S5 C11 1.713(9)
C49 C48 1.328(14)
C49 C50 1.386(14)
C49 H49 0.9300
O2 C6 1.247(8)
O3 C11 1.236(9)
O1 C1 1.299(11)
C40 C45 1.383(9)
C40 C41 1.387(9)
C16 C21 1.357(10)
C16 C17 1.387(9)
C46 C47 1.376(9)
C46 C51 1.396(9)
C23 C22 1.376(10)
C23 C24 1.415(10)
C23 H23 0.9300
C41 C42 1.362(10)
C41 H41 0.9300
C17 C18 1.374(10)
C17 H17 0.9300
C29 C28 1.386(9)
C29 C30 1.388(12)
C29 H29 0.9300
C34 C35 1.375(9)
C34 C39 1.385(10)
C22 C27 1.376(10)
C45 C44 1.395(10)
C45 H45 0.9300
C18 C19 1.342(11)
C18 H18 0.9300
C47 C48 1.380(12)
C47 H47 0.9300
C43 C44 1.358(11)
C43 C42 1.387(11)
C43 H43 0.9300
C27 C26 1.387(10)
C27 H27 0.9300
C28 C33 1.383(9)
C51 C50 1.372(10)
C51 H51 0.9300
C33 C32 1.392(10)
C33 H33 0.9300
C48 H48 0.9300
C39 C38 1.382(11)
C39 H39 0.9300
C50 H50 0.9300
C44 H44 0.9300
C35 C36 1.389(10)
C35 H35 0.9300
C42 H42 0.9300
C36 C37 1.363(12)
C36 H36 0.9300
C32 C31 1.373(13)
C32 H32 0.9300
C37 C38 1.359(13)
C37 H37 0.9300
C25 C26 1.360(15)
C25 C24 1.365(14)
C25 H25 0.9300
C21 C20 1.388(11)
C21 H21 0.9300
C30 C31 1.363(14)
C30 H30 0.9300
C24 H24 0.9300
C19 C20 1.379(12)
C19 H19 0.9300
C26 H26 0.9300
C38 H38 0.9300
C31 H31 0.9300
C20 H20 0.9300
